data_7237847
loop_
_publ_author_name
'Ptak, Maciej'
'Collings, Ines E.'
'Svane, Katrine L.'
'Sieradzki, Adam'
'Paraguassu, Waldeci'
'M\;aczka, Miros\/law'

_publ_section_title
;
 Pressure-enhanced ferroelectric polarisation in a polar perovskite-like
 [C2H5NH3]Na0.5Cr0.5(HCOO)3 metal--organic framework
;
_journal_issue 28
_journal_name_full 'Journal of Materials Chemistry C'
_journal_page_first 8660
_journal_paper_doi 10.1039/C9TC01924C
_journal_volume 7
_journal_year 2019
_chemical_formula_moiety 'C6 H6 Cr Na O12, 2(C2 H8 N)'
_chemical_formula_sum 'C10 H22 Cr N2 Na O12'
_chemical_formula_weight 437.28
_space_group_crystal_system monoclinic
_space_group_IT_number 7
_space_group_name_Hall 'P -2yac'
_space_group_name_H-M_alt 'P 1 n 1'
_atom_sites_solution_hydrogens geom
_audit_creation_method SHELXL-2016/6
_audit_update_record
;
2019-02-11 deposited with the CCDC.	2019-06-20 downloaded from the CCDC.
;
_cell_angle_alpha 90
_cell_angle_beta 90.974(9)
_cell_angle_gamma 90
_cell_formula_units_Z 2
_cell_length_a 8.0417(3)
_cell_length_b 8.9635(4)
_cell_length_c 11.792(5)
_cell_measurement_reflns_used 464
_cell_measurement_temperature 293(2)
_cell_measurement_theta_max 16.6990
_cell_measurement_theta_min 1.9710
_cell_volume 849.9(4)
_computing_cell_refinement 'CrysAlisPro (Agilent Technologies, 2013)'
_computing_data_reduction 'CrysAlisPro (Agilent Technologies, 2013)'
_computing_molecular_graphics 'SHELXLE-2011 (Huebschle, 2011)'
_computing_structure_refinement 'SHELXL-2016/6 (Sheldrick, 2016)'
_computing_structure_solution 'SHELXT 2014/5 (Sheldrick, 2014)'
_diffrn_ambient_pressure '1.40 GPa'
_diffrn_ambient_temperature 293(2)
_diffrn_detector_area_resol_mean 7
_diffrn_measured_fraction_theta_full 0.459
_diffrn_measured_fraction_theta_max 0.262
_diffrn_measurement_device_type 'ID15B beamline, ESRF'
_diffrn_measurement_method 'omega scans'
_diffrn_radiation_type synchrotron
_diffrn_radiation_wavelength 0.41134
_diffrn_reflns_av_R_equivalents 0.0256
_diffrn_reflns_av_unetI/netI 0.0486
_diffrn_reflns_Laue_measured_fraction_full 0.459
_diffrn_reflns_Laue_measured_fraction_max 0.262
_diffrn_reflns_limit_h_max 14
_diffrn_reflns_limit_h_min -14
_diffrn_reflns_limit_k_max 16
_diffrn_reflns_limit_k_min -16
_diffrn_reflns_limit_l_max 7
_diffrn_reflns_limit_l_min -6
_diffrn_reflns_number 3137
_diffrn_reflns_point_group_measured_fraction_full 0.426
_diffrn_reflns_point_group_measured_fraction_max 0.218
_diffrn_reflns_theta_full 14.288
_diffrn_reflns_theta_max 21.944
_diffrn_reflns_theta_min 2.197
_diffrn_source synchrotron
_exptl_absorpt_coefficient_mu 0.182
_exptl_absorpt_correction_T_max 1.00000
_exptl_absorpt_correction_T_min 0.58989
_exptl_absorpt_correction_type multi-scan
_exptl_absorpt_process_details
;
CrysAlisPro 1.171.39.46 (Rigaku Oxford Diffraction, 2018)
Empirical absorption correction using spherical harmonics,
 implemented in SCALE3 ABSPACK scaling algorithm.
;
_exptl_crystal_colour 'dark blue'
_exptl_crystal_density_diffrn 1.709
_exptl_crystal_description block
_exptl_crystal_F_000 454
_exptl_crystal_size_max 0.060
_exptl_crystal_size_mid 0.050
_exptl_crystal_size_min 0.030
_refine_diff_density_max 0.347
_refine_diff_density_min -0.355
_refine_diff_density_rms 0.048
_refine_ls_abs_structure_details
;
 Flack x determined using 603 quotients [(I+)-(I-)]/[(I+)+(I-)]
 (Parsons, Flack and Wagner, Acta Cryst. B69 (2013) 249-259).
;
_refine_ls_abs_structure_Flack 0.91(7)
_refine_ls_extinction_method none
_refine_ls_goodness_of_fit_ref 1.114
_refine_ls_hydrogen_treatment constr
_refine_ls_matrix_type full
_refine_ls_number_parameters 239
_refine_ls_number_reflns 2326
_refine_ls_number_restraints 20
_refine_ls_restrained_S_all 1.109
_refine_ls_R_factor_all 0.0591
_refine_ls_R_factor_gt 0.0411
_refine_ls_shift/su_max 0.000
_refine_ls_shift/su_mean 0.000
_refine_ls_structure_factor_coef Fsqd
_refine_ls_weighting_details 'w=1/[\s^2^(Fo^2^)+(0.0214P)^2^+0.4726P] where P=(Fo^2^+2Fc^2^)/3'
_refine_ls_weighting_scheme calc
_refine_ls_wR_factor_gt 0.0790
_refine_ls_wR_factor_ref 0.1011
_reflns_Friedel_coverage 0.663
_reflns_Friedel_fraction_full 0.394
_reflns_Friedel_fraction_max 0.174
_reflns_number_gt 1758
_reflns_number_total 2326
_reflns_threshold_expression 'I > 2\s(I)'
_cod_data_source_file c9tc01924c2.cif
_cod_data_source_block EtaNaCrF_c1_p04
_cod_original_cell_volume 849.9(3)
_cod_original_sg_symbol_H-M 'P n'
_cod_database_code 7237847
_shelx_shelxl_version_number 2016/6
_shelx_space_group_comment
;
The symmetry employed for this shelxl refinement is uniquely defined
by the following loop, which should always be used as a source of
symmetry information in preference to the above space-group names.
They are only intended as comments.
;

loop_
_space_group_symop_operation_xyz
'x, y, z'
'x+1/2, -y, z+1/2'

loop_
_atom_site_label
_atom_site_type_symbol
_atom_site_fract_x
_atom_site_fract_y
_atom_site_fract_z
_atom_site_U_iso_or_equiv
_atom_site_adp_type
_atom_site_occupancy
_atom_site_site_symmetry_order
_atom_site_calc_flag
_atom_site_refinement_flags_posn
_atom_site_refinement_flags_adp
Cr1 Cr 0.58284(12) 0.77907(10) 0.50169(18) 0.0273(9) Uani 1 1 d . .
Na1 Na 0.0789(5) 0.2786(2) 0.5029(8) 0.030(2) Uani 1 1 d . .
C1 C 0.8595(9) 0.5713(8) 0.5304(15) 0.034(9) Uani 1 1 d . U
H1 H 0.821757 0.531933 0.461724 0.041 Uiso 1 1 calc R U
C2 C 0.6464(11) 0.7633(9) 0.258(2) 0.029(6) Uani 1 1 d . U
H2 H 0.536128 0.732884 0.251210 0.035 Uiso 1 1 calc R U
C3 C 0.3543(8) 0.5305(8) 0.4747(16) 0.043(9) Uani 1 1 d . U
H3 H 0.290925 0.580890 0.527681 0.052 Uiso 1 1 calc R U
C4 C 0.5144(11) 0.7490(10) 0.742(2) 0.036(7) Uani 1 1 d . U
H4 H 0.626386 0.771919 0.753172 0.043 Uiso 1 1 calc R U
C5 C 0.7926(8) 1.0455(7) 0.5254(16) 0.046(8) Uani 1 1 d . U
H5 H 0.852375 1.007391 0.465088 0.056 Uiso 1 1 calc R U
C6 C 0.3111(8) 0.9912(7) 0.4755(15) 0.041(8) Uani 1 1 d . U
H6 H 0.353782 1.034869 0.541350 0.049 Uiso 1 1 calc R U
O1 O 0.7807(5) 0.6812(5) 0.5694(11) 0.039(6) Uani 1 1 d . U
O2 O 0.9814(6) 0.5119(5) 0.5750(12) 0.048(6) Uani 1 1 d . U
O3 O 0.7051(7) 0.7963(6) 0.3607(14) 0.032(6) Uani 1 1 d . U
O4 O 0.7237(7) 0.7698(7) 0.1756(13) 0.040(6) Uani 1 1 d . U
O5 O 0.4949(5) 0.5851(5) 0.4478(10) 0.036(5) Uani 1 1 d . U
O6 O 0.2993(7) 0.4148(6) 0.4339(11) 0.043(7) Uani 1 1 d . U
O7 O 0.4575(7) 0.7555(7) 0.6444(15) 0.039(6) Uani 1 1 d . U
O8 O 0.4351(7) 0.7148(7) 0.8270(14) 0.048(6) Uani 1 1 d . U
O9 O 0.6668(5) 0.9715(5) 0.5592(10) 0.039(6) Uani 1 1 d . U
O10 O 0.8386(6) 1.1620(5) 0.5671(11) 0.054(7) Uani 1 1 d . U
O11 O 0.3856(6) 0.8791(5) 0.4339(11) 0.029(5) Uani 1 1 d . U
O12 O 0.1818(6) 1.0445(5) 0.4305(11) 0.044(6) Uani 1 1 d . U
C7 C 0.1203(9) 0.7150(8) 0.2831(18) 0.050(10) Uani 1 1 d . .
H7A H 0.240245 0.720558 0.292319 0.061 Uiso 1 1 calc R U
H7B H 0.075104 0.681236 0.354428 0.061 Uiso 1 1 calc R U
C8 C 0.0797(13) 0.6074(10) 0.196(2) 0.081(14) Uani 1 1 d . .
H8A H 0.141977 0.517537 0.208991 0.122 Uiso 1 1 calc R U
H8B H 0.107186 0.647709 0.123031 0.122 Uiso 1 1 calc R U
H8C H -0.037111 0.585493 0.197228 0.122 Uiso 1 1 calc R U
C9 C 0.0260(9) 0.7820(9) 0.7948(18) 0.064(12) Uani 1 1 d . .
H9A H 0.057855 0.823447 0.867919 0.076 Uiso 1 1 calc R U
H9B H -0.094127 0.771690 0.792514 0.076 Uiso 1 1 calc R U
C10 C 0.0777(13) 0.8853(9) 0.7037(19) 0.050(11) Uani 1 1 d . .
H10A H 0.057947 0.839419 0.631172 0.075 Uiso 1 1 calc R U
H10B H 0.194041 0.907321 0.712736 0.075 Uiso 1 1 calc R U
H10C H 0.014769 0.976008 0.708306 0.075 Uiso 1 1 calc R U
N1 N 0.0555(9) 0.8640(8) 0.2575(15) 0.036(8) Uani 1 1 d . .
H1A H 0.103289 0.930239 0.303887 0.055 Uiso 1 1 calc R U
H1B H -0.054055 0.865048 0.267077 0.055 Uiso 1 1 calc R U
H1C H 0.077785 0.887349 0.186016 0.055 Uiso 1 1 calc R U
N2 N 0.1026(8) 0.6344(8) 0.7820(16) 0.047(8) Uani 1 1 d . .
H2A H 0.211837 0.641500 0.794347 0.071 Uiso 1 1 calc R U
H2B H 0.083179 0.600637 0.712053 0.071 Uiso 1 1 calc R U
H2C H 0.059358 0.571477 0.831920 0.071 Uiso 1 1 calc R U

loop_
_atom_site_aniso_label
_atom_site_aniso_U_11
_atom_site_aniso_U_22
_atom_site_aniso_U_33
_atom_site_aniso_U_23
_atom_site_aniso_U_13
_atom_site_aniso_U_12
Cr1 0.0248(3) 0.0314(3) 0.026(3) -0.0018(7) 0.0008(6) 0.0001(4)
Na1 0.0316(9) 0.0319(9) 0.026(8) -0.0008(19) -0.0020(16) -0.0019(10)
C1 0.039(3) 0.046(4) 0.02(3) -0.011(5) -0.009(6) -0.002(3)
C2 0.031(3) 0.043(3) 0.01(2) 0.002(6) -0.004(6) 0.001(3)
C3 0.032(3) 0.043(3) 0.05(3) -0.002(6) 0.001(6) -0.008(3)
C4 0.023(3) 0.051(3) 0.03(2) -0.005(7) -0.007(5) -0.005(3)
C5 0.033(3) 0.042(3) 0.07(3) -0.010(5) 0.011(6) -0.005(3)
C6 0.033(3) 0.038(3) 0.05(3) -0.003(5) -0.001(5) 0.004(2)
O1 0.0318(19) 0.042(2) 0.043(19) -0.006(4) -0.002(4) 0.0101(18)
O2 0.041(2) 0.044(2) 0.06(2) -0.011(4) -0.007(5) 0.0103(19)
O3 0.031(2) 0.049(3) 0.016(18) -0.003(4) -0.003(5) -0.005(2)
O4 0.038(3) 0.064(3) 0.017(19) -0.002(5) 0.000(5) -0.002(2)
O5 0.0266(16) 0.034(2) 0.048(17) -0.005(3) 0.002(3) -0.0063(15)
O6 0.056(3) 0.055(3) 0.02(2) -0.010(4) 0.007(5) -0.026(2)
O7 0.030(3) 0.053(3) 0.03(2) 0.000(5) 0.001(5) -0.002(2)
O8 0.037(3) 0.072(4) 0.03(2) 0.005(5) -0.003(5) -0.008(3)
O9 0.038(2) 0.037(2) 0.043(18) -0.006(4) 0.011(4) -0.0071(18)
O10 0.049(3) 0.042(2) 0.07(2) -0.013(4) 0.013(5) -0.016(2)
O11 0.037(2) 0.040(2) 0.009(18) -0.002(4) -0.009(4) 0.0035(18)
O12 0.038(2) 0.043(2) 0.05(2) -0.007(4) -0.006(4) 0.0113(19)
C7 0.043(4) 0.051(4) 0.06(3) 0.006(6) 0.002(7) -0.003(3)
C8 0.060(5) 0.053(5) 0.13(5) -0.014(9) -0.011(10) -0.003(4)
C9 0.040(4) 0.057(5) 0.09(4) -0.018(7) 0.011(8) 0.000(3)
C10 0.068(5) 0.043(4) 0.04(4) 0.003(7) -0.007(9) 0.001(4)
N1 0.046(3) 0.055(4) 0.01(3) 0.002(5) 0.002(6) -0.011(3)
N2 0.038(3) 0.053(4) 0.05(3) 0.004(6) -0.003(5) -0.007(3)

loop_
_atom_type_symbol
_atom_type_description
_atom_type_scat_dispersion_real
_atom_type_scat_dispersion_imag
_atom_type_scat_source
C C -0.0001 0.0005 'International Tables Vol C Tables 4.2.6.8 and 6.1.1.4'
H H 0.0000 0.0000 'International Tables Vol C Tables 4.2.6.8 and 6.1.1.4'
N N 0.0006 0.0010 'International Tables Vol C Tables 4.2.6.8 and 6.1.1.4'
O O 0.0018 0.0018 'International Tables Vol C Tables 4.2.6.8 and 6.1.1.4'
Na Na 0.0097 0.0079 'International Tables Vol C Tables 4.2.6.8 and 6.1.1.4'
Cr Cr 0.1612 0.2220 'International Tables Vol C Tables 4.2.6.8 and 6.1.1.4'

loop_
_geom_angle_atom_site_label_1
_geom_angle_atom_site_label_2
_geom_angle_atom_site_label_3
_geom_angle
_geom_angle_site_symmetry_1
_geom_angle_site_symmetry_3
O3 Cr1 O9 92.8(4) . .
O3 Cr1 O1 88.0(4) . .
O9 Cr1 O1 88.9(3) . .
O3 Cr1 O5 88.8(3) . .
O9 Cr1 O5 178.4(4) . .
O1 Cr1 O5 91.2(3) . .
O3 Cr1 O11 91.8(4) . .
O9 Cr1 O11 90.6(3) . .
O1 Cr1 O11 179.4(2) . .
O5 Cr1 O11 89.3(3) . .
O3 Cr1 O7 178.4(3) . .
O9 Cr1 O7 88.7(4) . .
O1 Cr1 O7 91.6(4) . .
O5 Cr1 O7 89.7(4) . .
O11 Cr1 O7 88.6(4) . .
O6 Na1 O10 174.0(3) . 1_445
O6 Na1 O8 92.6(5) . 2_464
O10 Na1 O8 84.3(4) 1_445 2_464
O6 Na1 O4 91.8(4) . 2_465
O10 Na1 O4 92.1(5) 1_445 2_465
O8 Na1 O4 170.8(3) 2_464 2_465
O6 Na1 O2 85.5(3) . 1_455
O10 Na1 O2 89.9(3) 1_445 1_455
O8 Na1 O2 97.6(4) 2_464 1_455
O4 Na1 O2 90.8(5) 2_465 1_455
O6 Na1 O12 93.7(3) . 1_545
O10 Na1 O12 90.9(2) 1_445 1_545
O8 Na1 O12 82.9(4) 2_464 1_545
O4 Na1 O12 88.7(4) 2_465 1_545
O2 Na1 O12 179.1(3) 1_455 1_545
O6 Na1 C2 106.6(4) . 2_465
O10 Na1 C2 76.2(4) 1_445 2_465
O8 Na1 C2 160.2(3) 2_464 2_465
O4 Na1 C2 19.8(3) 2_465 2_465
O2 Na1 C2 79.2(4) 1_455 2_465
O12 Na1 C2 100.6(4) 1_545 2_465
O6 Na1 C4 79.1(5) . 2_464
O10 Na1 C4 99.2(5) 1_445 2_464
O8 Na1 C4 20.6(3) 2_464 2_464
O4 Na1 C4 154.7(3) 2_465 2_464
O2 Na1 C4 111.7(4) 1_455 2_464
O12 Na1 C4 68.6(4) 1_545 2_464
C2 Na1 C4 168.4(2) 2_465 2_464
O6 Na1 C5 162.5(6) . 1_445
O10 Na1 C5 19.5(3) 1_445 1_445
O8 Na1 C5 74.9(4) 2_464 1_445
O4 Na1 C5 99.0(4) 2_465 1_445
O2 Na1 C5 107.9(3) 1_455 1_445
O12 Na1 C5 72.9(2) 1_545 1_445
C2 Na1 C5 87.3(4) 2_465 1_445
C4 Na1 C5 85.4(4) 2_464 1_445
O2 C1 O1 125.9(15) . .
O2 C1 H1 117.1 . .
O1 C1 H1 117.1 . .
O4 C2 O3 124.4(10) . .
O4 C2 Na1 43.7(10) . 2_564
O3 C2 Na1 167.6(10) . 2_564
O4 C2 H2 117.8 . .
O3 C2 H2 117.8 . .
Na1 C2 H2 74.2 2_564 .
O6 C3 O5 122.9(11) . .
O6 C3 H3 118.6 . .
O5 C3 H3 118.6 . .
O8 C4 O7 125.4(10) . .
O8 C4 Na1 42.4(10) . 2_565
O7 C4 Na1 167.8(10) . 2_565
O8 C4 H4 117.3 . .
O7 C4 H4 117.3 . .
Na1 C4 H4 74.9 2_565 .
O10 C5 O9 124.0(12) . .
O10 C5 Na1 40.2(5) . 1_665
O9 C5 Na1 164.0(11) . 1_665
O10 C5 H5 118.0 . .
O9 C5 H5 118.0 . .
Na1 C5 H5 77.9 1_665 .
O12 C6 O11 122.0(14) . .
O12 C6 H6 119.0 . .
O11 C6 H6 119.0 . .
C1 O1 Cr1 127.3(11) . .
C1 O2 Na1 119.4(9) . 1_655
C2 O3 Cr1 125.8(7) . .
C2 O4 Na1 116.5(9) . 2_564
C3 O5 Cr1 124.8(7) . .
C3 O6 Na1 125.7(9) . .
C4 O7 Cr1 127.7(8) . .
C4 O8 Na1 116.9(9) . 2_565
C5 O9 Cr1 128.0(8) . .
C5 O10 Na1 120.3(8) . 1_665
C6 O11 Cr1 125.5(10) . .
C6 O12 Na1 117.9(8) . 1_565
C8 C7 N1 112.7(15) . .
C8 C7 H7A 109.0 . .
N1 C7 H7A 109.0 . .
C8 C7 H7B 109.0 . .
N1 C7 H7B 109.0 . .
H7A C7 H7B 107.8 . .
C7 C8 H8A 109.5 . .
C7 C8 H8B 109.5 . .
H8A C8 H8B 109.5 . .
C7 C8 H8C 109.5 . .
H8A C8 H8C 109.5 . .
H8B C8 H8C 109.5 . .
N2 C9 C10 111.4(12) . .
N2 C9 H9A 109.3 . .
C10 C9 H9A 109.3 . .
N2 C9 H9B 109.3 . .
C10 C9 H9B 109.3 . .
H9A C9 H9B 108.0 . .
C9 C10 H10A 109.5 . .
C9 C10 H10B 109.5 . .
H10A C10 H10B 109.5 . .
C9 C10 H10C 109.5 . .
H10A C10 H10C 109.5 . .
H10B C10 H10C 109.5 . .
C7 N1 H1A 109.5 . .
C7 N1 H1B 109.5 . .
H1A N1 H1B 109.5 . .
C7 N1 H1C 109.5 . .
H1A N1 H1C 109.5 . .
H1B N1 H1C 109.5 . .
C9 N2 H2A 109.5 . .
C9 N2 H2B 109.5 . .
H2A N2 H2B 109.5 . .
C9 N2 H2C 109.5 . .
H2A N2 H2C 109.5 . .
H2B N2 H2C 109.5 . .

loop_
_geom_bond_atom_site_label_1
_geom_bond_atom_site_label_2
_geom_bond_distance
_geom_bond_site_symmetry_2
Cr1 O3 1.952(15) .
Cr1 O9 1.969(6) .
Cr1 O1 1.974(7) .
Cr1 O5 1.978(5) .
Cr1 O11 1.979(7) .
Cr1 O7 1.988(15) .
Na1 O6 2.312(8) .
Na1 O10 2.334(7) 1_445
Na1 O8 2.358(19) 2_464
Na1 O4 2.369(17) 2_465
Na1 O2 2.394(7) 1_455
Na1 O12 2.417(7) 1_545
Na1 C2 3.07(3) 2_465
Na1 C4 3.12(3) 2_464
Na1 C5 3.124(7) 1_445
C1 O2 1.226(13) .
C1 O1 1.261(11) .
C1 H1 0.9300 .
C2 O4 1.16(3) .
C2 O3 1.33(3) .
C2 H2 0.9300 .
C3 O6 1.223(12) .
C3 O5 1.277(8) .
C3 H3 0.9300 .
C4 O8 1.23(3) .
C4 O7 1.24(3) .
C4 H4 0.9300 .
C5 O10 1.209(12) .
C5 O9 1.280(9) .
C5 H5 0.9300 .
C6 O12 1.254(12) .
C6 O11 1.273(11) .
C6 H6 0.9300 .
C7 C8 1.44(2) .
C7 N1 1.463(11) .
C7 H7A 0.9700 .
C7 H7B 0.9700 .
C8 H8A 0.9600 .
C8 H8B 0.9600 .
C8 H8C 0.9600 .
C9 N2 1.468(10) .
C9 C10 1.48(2) .
C9 H9A 0.9700 .
C9 H9B 0.9700 .
C10 H10A 0.9600 .
C10 H10B 0.9600 .
C10 H10C 0.9600 .
N1 H1A 0.8900 .
N1 H1B 0.8900 .
N1 H1C 0.8900 .
N2 H2A 0.8900 .
N2 H2B 0.8900 .
N2 H2C 0.8900 .
